data_7216888
_publ_contact_author 'Professor J. S. Field'
_publ_section_title
;
 Novel diphenylphosphine derivatives of 2,2&#x2032;-bithiophene,
 2,2&#x2032;:5&#x2032;,2&#x2033;-terthiophene,
 2-(2&#x2032;-thienyl)pyridine and 2,6-di-2&#x2032;-thienylpyridine.
 Crystal structures of
 5,5&#x2032;-bis(diphenylphosphino)-2,2&#x2032;-bithiophene,
 diphenyl{5-[6&#x2032;-(diphenylphosphino)-2&#x2032;-pyridyl]-2-thienyl}phosphine
 and 2,6-bis[5&#x2032;-(diphenylphosphino)-2&#x2032;-thienyl]pyridine
;
_journal_issue 24
_journal_name_full 'Journal of the Chemical Society, Perkin Transactions 1'
_journal_page_first 3352
_journal_paper_doi 10.1039/b107389n
_journal_year 2001
_chemical_formula_moiety '[{P(C6H5)2}2(C4H2S)2(C6H3N)2]'
_chemical_formula_sum 'C37 H27 N P2 S2'
_chemical_formula_weight 611.66
_chemical_melting_point 448.15
_chemical_name_systematic
;
2,6-bis[(5'-diphenylphosphino)-2'-thienyl]pyridine
;
_space_group_IT_number 2
_symmetry_cell_setting triclinic
_symmetry_space_group_name_Hall '-P 1'
_symmetry_space_group_name_H-M 'P -1'
_atom_sites_solution_hydrogens geom
_atom_sites_solution_primary direct
_atom_sites_solution_secondary difmap
_audit_creation_method SHELXL-97
_cell_angle_alpha 85.853(18)
_cell_angle_beta 82.694(19)
_cell_angle_gamma 73.772(18)
_cell_formula_units_Z 2
_cell_length_a 9.032(2)
_cell_length_b 13.312(3)
_cell_length_c 13.577(3)
_cell_measurement_reflns_used 25
_cell_measurement_temperature 293(2)
_cell_measurement_theta_max 12
_cell_measurement_theta_min 2
_cell_volume 1553.5(6)
_computing_cell_refinement 'CELDIM, CAD4'
_computing_data_collection 'Nonius CAD4'
_computing_data_reduction 'XCAD (McArdle, 2000)'
_computing_molecular_graphics 'OSCAIL (McArdle 2000)'
_computing_publication_material 'ORTEP 3 (Farrugia, 2000)'
_computing_structure_refinement 'SHELXL-97 (Sheldrick, 1997)'
_computing_structure_solution 'SHELXS-86 (Sheldrick, 1986)'
_diffrn_ambient_temperature 293(2)
_diffrn_measured_fraction_theta_full 1.000
_diffrn_measured_fraction_theta_max 1.000
_diffrn_measurement_device_type 'Nonius CAD4'
_diffrn_measurement_method 'omega-2theta scans'
_diffrn_radiation_monochromator graphite
_diffrn_radiation_source 'fine-focus sealed tube'
_diffrn_radiation_type MoK\a
_diffrn_radiation_wavelength 0.71069
_diffrn_reflns_av_R_equivalents 0.0167
_diffrn_reflns_av_sigmaI/netI 0.0333
_diffrn_reflns_limit_h_max 9
_diffrn_reflns_limit_h_min -9
_diffrn_reflns_limit_k_max 14
_diffrn_reflns_limit_k_min -14
_diffrn_reflns_limit_l_max 14
_diffrn_reflns_limit_l_min -1
_diffrn_reflns_number 4946
_diffrn_reflns_theta_full 22.97
_diffrn_reflns_theta_max 22.97
_diffrn_reflns_theta_min 2.16
_diffrn_standards_decay_% 0%
_diffrn_standards_interval_time '60 minutes'
_diffrn_standards_number 3
_exptl_absorpt_coefficient_mu 0.302
_exptl_absorpt_correction_T_max 0.99
_exptl_absorpt_correction_T_min 0.97
_exptl_absorpt_correction_type PSI-Scans
_exptl_absorpt_process_details
;
Walker, N. & Stuart, D. (1983) Acta. Cryst. A39, 158-166.
;
_exptl_crystal_colour green
_exptl_crystal_density_diffrn 1.308
_exptl_crystal_density_method 'not measured'
_exptl_crystal_description block
_exptl_crystal_F_000 636
_exptl_crystal_size_max 0.44
_exptl_crystal_size_mid 0.24
_exptl_crystal_size_min 0.19
_refine_diff_density_max 0.466
_refine_diff_density_min -0.165
_refine_diff_density_rms 0.037
_refine_ls_extinction_method none
_refine_ls_goodness_of_fit_ref 1.033
_refine_ls_hydrogen_treatment mixed
_refine_ls_matrix_type full
_refine_ls_number_parameters 487
_refine_ls_number_reflns 4301
_refine_ls_number_restraints 0
_refine_ls_restrained_S_all 1.033
_refine_ls_R_factor_all 0.0589
_refine_ls_R_factor_gt 0.0366
_refine_ls_shift/su_max 0.000
_refine_ls_shift/su_mean 0.000
_refine_ls_structure_factor_coef Fsqd
_refine_ls_weighting_details 'calc w=1/[\s^2^(Fo^2^)+(0.0513P)^2^+0.4329P] where P=(Fo^2^+2Fc^2^)/3'
_refine_ls_weighting_scheme calc
_refine_ls_wR_factor_gt 0.0900
_refine_ls_wR_factor_ref 0.0990
_reflns_number_gt 3311
_reflns_number_total 4301
_reflns_threshold_expression >2sigma(I)
_cod_data_source_file b107389n.txt
_cod_data_source_block el04
_cod_depositor_comments
;
The following automatic conversions were performed:
'_atom_site_symetry_multiplicity' tag replaced with
'_atom_site_symmetry_multiplicity'.

Automatic conversion script
Id: cif_correct_tags 1440 2010-10-19 06:21:57Z saulius 

The following automatic conversions were performed:

'_chemical_melting_point' value '175 C' was changed to '448.15' - it
was converted from degrees Celsius(C) to Kelvins(K).

Automatic conversion script
Id: cif_fix_values 2281 2013-09-26 08:29:07Z andrius 
;
_cod_original_cell_volume 1553.4(6)
_cod_original_sg_symbol_H-M P-1
_cod_database_code 7216888

loop_
_symmetry_equiv_pos_as_xyz
'x, y, z'
'-x, -y, -z'

loop_
_atom_site_label
_atom_site_type_symbol
_atom_site_fract_x
_atom_site_fract_y
_atom_site_fract_z
_atom_site_U_iso_or_equiv
_atom_site_adp_type
_atom_site_occupancy
_atom_site_symmetry_multiplicity
_atom_site_calc_flag
S1 S 0.55289(9) -0.10951(5) -0.21365(5) 0.0516(2) Uani 1 1 d
S2 S 0.36435(8) 0.23505(5) -0.12174(5) 0.0491(2) Uani 1 1 d
P1 P 0.77994(9) -0.27194(6) -0.35923(6) 0.0526(2) Uani 1 1 d
P2 P 0.38622(9) 0.46637(5) -0.15832(6) 0.0500(2) Uani 1 1 d
N N 0.3295(2) 0.02498(17) -0.06732(15) 0.0444(5) Uani 1 1 d
C1 C 0.6391(3) -0.2352(2) -0.2522(2) 0.0472(7) Uani 1 1 d
C2 C 0.5826(4) -0.3046(2) -0.1907(2) 0.0505(7) Uani 1 1 d
C3 C 0.4710(3) -0.2580(2) -0.1147(2) 0.0507(7) Uani 1 1 d
C4 C 0.4418(3) -0.1521(2) -0.11660(19) 0.0441(6) Uani 1 1 d
C5 C 0.3347(3) -0.0763(2) -0.04912(19) 0.0476(7) Uani 1 1 d
C6 C 0.2447(4) -0.1094(3) 0.0304(2) 0.0659(9) Uani 1 1 d
C7 C 0.1469(4) -0.0362(3) 0.0917(3) 0.0760(10) Uani 1 1 d
C8 C 0.1419(4) 0.0671(3) 0.0745(2) 0.0643(9) Uani 1 1 d
C9 C 0.2352(3) 0.0955(2) -0.00579(19) 0.0453(6) Uani 1 1 d
C10 C 0.2384(3) 0.2043(2) -0.02632(18) 0.0435(6) Uani 1 1 d
C11 C 0.1565(3) 0.2916(2) 0.0235(2) 0.0529(7) Uani 1 1 d
C12 C 0.1957(3) 0.3823(2) -0.0152(2) 0.0515(7) Uani 1 1 d
C13 C 0.3058(3) 0.3659(2) -0.0948(2) 0.0474(7) Uani 1 1 d
C14 C 0.5901(3) 0.3939(2) -0.1890(2) 0.0464(7) Uani 1 1 d
C15 C 0.6950(4) 0.4026(3) -0.1272(3) 0.0628(9) Uani 1 1 d
C16 C 0.8504(5) 0.3495(4) -0.1469(4) 0.0855(13) Uani 1 1 d
C17 C 0.9005(5) 0.2887(3) -0.2272(4) 0.0866(13) Uani 1 1 d
C18 C 0.7987(4) 0.2800(3) -0.2887(3) 0.0770(10) Uani 1 1 d
C19 C 0.6442(4) 0.3318(2) -0.2703(3) 0.0617(8) Uani 1 1 d
C20 C 0.3174(3) 0.4836(2) -0.2807(2) 0.0496(7) Uani 1 1 d
C21 C 0.2058(4) 0.4421(3) -0.3071(3) 0.0771(11) Uani 1 1 d
C22 C 0.1580(6) 0.4631(4) -0.4010(4) 0.0971(15) Uani 1 1 d
C23 C 0.2196(5) 0.5243(3) -0.4687(3) 0.0842(11) Uani 1 1 d
C24 C 0.3283(4) 0.5678(3) -0.4427(3) 0.0743(10) Uani 1 1 d
C25 C 0.3762(4) 0.5474(2) -0.3501(2) 0.0596(8) Uani 1 1 d
C26 C 0.6709(3) -0.2062(2) -0.4607(2) 0.0490(7) Uani 1 1 d
C27 C 0.5128(4) -0.1910(3) -0.4551(2) 0.0609(8) Uani 1 1 d
C28 C 0.4319(4) -0.1530(3) -0.5355(3) 0.0711(9) Uani 1 1 d
C29 C 0.5071(5) -0.1295(3) -0.6237(3) 0.0700(9) Uani 1 1 d
C30 C 0.6631(5) -0.1435(3) -0.6319(3) 0.0748(10) Uani 1 1 d
C31 C 0.7460(4) -0.1821(3) -0.5519(2) 0.0663(9) Uani 1 1 d
C32 C 0.9114(3) -0.1925(2) -0.3464(2) 0.0521(7) Uani 1 1 d
C33 C 0.8884(4) -0.0883(3) -0.3769(3) 0.0640(8) Uani 1 1 d
C34 C 0.9944(5) -0.0354(3) -0.3599(3) 0.0805(11) Uani 1 1 d
C35 C 1.1221(5) -0.0855(4) -0.3140(3) 0.0831(12) Uani 1 1 d
C36 C 1.1470(4) -0.1874(4) -0.2843(3) 0.0777(10) Uani 1 1 d
C37 C 1.0431(4) -0.2413(3) -0.3014(2) 0.0638(9) Uani 1 1 d
H1 H 0.619(3) -0.371(2) -0.198(2) 0.056(9) Uiso 1 1 d
H2 H 0.420(3) -0.294(2) -0.065(2) 0.059(8) Uiso 1 1 d
H3 H 0.248(3) -0.179(2) 0.036(2) 0.070(10) Uiso 1 1 d
H4 H 0.079(4) -0.059(3) 0.145(3) 0.097(11) Uiso 1 1 d
H5 H 0.075(4) 0.117(2) 0.108(2) 0.069(10) Uiso 1 1 d
H6 H 0.086(3) 0.291(2) 0.077(2) 0.063(9) Uiso 1 1 d
H7 H 0.145(3) 0.446(2) 0.011(2) 0.063(9) Uiso 1 1 d
H8 H 0.664(4) 0.440(3) -0.077(3) 0.079(13) Uiso 1 1 d
H9 H 0.905(4) 0.359(3) -0.102(3) 0.086(12) Uiso 1 1 d
H10 H 1.004(5) 0.252(3) -0.240(3) 0.098(13) Uiso 1 1 d
H11 H 0.830(4) 0.239(3) -0.346(3) 0.096(13) Uiso 1 1 d
H12 H 0.580(3) 0.322(2) -0.310(2) 0.058(9) Uiso 1 1 d
H13 H 0.160(4) 0.406(3) -0.260(3) 0.081(11) Uiso 1 1 d
H14 H 0.094(5) 0.435(3) -0.417(3) 0.106(15) Uiso 1 1 d
H15 H 0.190(4) 0.538(3) -0.535(3) 0.086(11) Uiso 1 1 d
H16 H 0.371(4) 0.609(3) -0.490(3) 0.095(13) Uiso 1 1 d
H17 H 0.456(3) 0.575(2) -0.336(2) 0.056(8) Uiso 1 1 d
H18 H 0.458(3) -0.206(2) -0.391(2) 0.061(8) Uiso 1 1 d
H19 H 0.322(4) -0.144(3) -0.532(3) 0.087(11) Uiso 1 1 d
H20 H 0.450(4) -0.099(3) -0.682(3) 0.093(12) Uiso 1 1 d
H21 H 0.721(4) -0.132(3) -0.689(3) 0.079(11) Uiso 1 1 d
H22 H 0.858(4) -0.194(2) -0.557(2) 0.065(9) Uiso 1 1 d
H23 H 0.796(3) -0.053(2) -0.404(2) 0.054(8) Uiso 1 1 d
H24 H 0.978(4) 0.029(3) -0.382(2) 0.074(11) Uiso 1 1 d
H25 H 1.190(4) -0.050(3) -0.304(3) 0.086(12) Uiso 1 1 d
H26 H 1.239(5) -0.229(3) -0.248(3) 0.121(14) Uiso 1 1 d
H27 H 1.056(3) -0.311(2) -0.283(2) 0.062(9) Uiso 1 1 d

loop_
_atom_site_aniso_label
_atom_site_aniso_U_11
_atom_site_aniso_U_22
_atom_site_aniso_U_33
_atom_site_aniso_U_23
_atom_site_aniso_U_13
_atom_site_aniso_U_12
S1 0.0638(5) 0.0416(4) 0.0491(4) 0.0031(3) 0.0035(3) -0.0192(3)
S2 0.0589(4) 0.0456(4) 0.0413(4) -0.0030(3) 0.0046(3) -0.0157(3)
P1 0.0522(5) 0.0454(4) 0.0577(5) -0.0061(3) -0.0063(4) -0.0081(3)
P2 0.0556(5) 0.0424(4) 0.0534(5) -0.0030(3) -0.0078(4) -0.0148(3)
N 0.0479(13) 0.0501(13) 0.0388(12) 0.0041(10) -0.0070(10) -0.0196(11)
C1 0.0529(16) 0.0440(15) 0.0473(16) 0.0029(13) -0.0123(13) -0.0159(13)
C2 0.0622(19) 0.0384(16) 0.0539(18) 0.0045(14) -0.0176(15) -0.0155(14)
C3 0.0601(18) 0.0493(17) 0.0481(17) 0.0103(14) -0.0097(15) -0.0253(15)
C4 0.0484(16) 0.0458(16) 0.0428(15) 0.0064(12) -0.0106(12) -0.0199(13)
C5 0.0505(16) 0.0536(17) 0.0436(16) 0.0067(13) -0.0114(13) -0.0216(13)
C6 0.079(2) 0.059(2) 0.062(2) 0.0076(17) 0.0077(17) -0.0304(18)
C7 0.091(3) 0.074(2) 0.064(2) 0.0030(19) 0.023(2) -0.039(2)
C8 0.071(2) 0.067(2) 0.053(2) -0.0068(17) 0.0154(17) -0.0243(18)
C9 0.0476(16) 0.0531(16) 0.0381(15) 0.0010(13) -0.0060(13) -0.0184(13)
C10 0.0409(15) 0.0547(17) 0.0359(14) -0.0018(12) -0.0053(12) -0.0142(13)
C11 0.0462(17) 0.066(2) 0.0469(17) -0.0064(15) 0.0005(14) -0.0180(15)
C12 0.0474(17) 0.0505(18) 0.0563(18) -0.0129(15) -0.0022(14) -0.0115(14)
C13 0.0462(16) 0.0491(16) 0.0475(16) -0.0025(13) -0.0086(13) -0.0124(13)
C14 0.0528(16) 0.0419(15) 0.0501(17) 0.0089(13) -0.0122(14) -0.0218(13)
C15 0.068(2) 0.061(2) 0.071(2) 0.0115(18) -0.0263(19) -0.0335(18)
C16 0.070(3) 0.090(3) 0.113(4) 0.029(3) -0.049(3) -0.040(2)
C17 0.050(2) 0.077(3) 0.131(4) 0.021(3) -0.011(3) -0.020(2)
C18 0.062(2) 0.072(2) 0.088(3) -0.003(2) 0.007(2) -0.0087(18)
C19 0.053(2) 0.063(2) 0.067(2) -0.0042(17) -0.0100(17) -0.0119(16)
C20 0.0453(16) 0.0408(15) 0.0598(18) -0.0027(13) -0.0110(14) -0.0047(13)
C21 0.080(2) 0.072(2) 0.093(3) 0.027(2) -0.044(2) -0.035(2)
C22 0.103(3) 0.086(3) 0.121(4) 0.012(3) -0.069(3) -0.035(3)
C23 0.098(3) 0.080(3) 0.071(3) 0.003(2) -0.034(2) -0.008(2)
C24 0.071(2) 0.079(2) 0.065(2) 0.008(2) -0.011(2) -0.009(2)
C25 0.0569(19) 0.065(2) 0.057(2) 0.0048(16) -0.0110(16) -0.0169(16)
C26 0.0540(18) 0.0456(16) 0.0466(17) -0.0080(12) -0.0006(13) -0.0130(13)
C27 0.056(2) 0.074(2) 0.0496(19) 0.0045(16) -0.0035(16) -0.0161(16)
C28 0.063(2) 0.088(3) 0.059(2) 0.0029(18) -0.0149(18) -0.0138(19)
C29 0.091(3) 0.063(2) 0.055(2) 0.0011(16) -0.016(2) -0.0157(19)
C30 0.102(3) 0.085(3) 0.044(2) -0.0018(18) 0.002(2) -0.042(2)
C31 0.064(2) 0.084(2) 0.054(2) -0.0133(17) 0.0045(17) -0.0281(18)
C32 0.0418(16) 0.0568(18) 0.0536(17) -0.0099(14) 0.0010(13) -0.0077(13)
C33 0.057(2) 0.058(2) 0.078(2) -0.0056(17) -0.0088(18) -0.0157(17)
C34 0.087(3) 0.069(3) 0.090(3) -0.008(2) 0.006(2) -0.034(2)
C35 0.056(2) 0.110(4) 0.091(3) -0.035(3) 0.009(2) -0.036(3)
C36 0.048(2) 0.103(3) 0.081(3) -0.020(2) -0.0024(18) -0.017(2)
C37 0.0457(19) 0.072(2) 0.067(2) -0.0104(18) 0.0017(15) -0.0064(17)

loop_
_atom_type_symbol
_atom_type_description
_atom_type_scat_dispersion_real
_atom_type_scat_dispersion_imag
_atom_type_scat_source
C C 0.0033 0.0016 'International Tables Vol C Tables 4.2.6.8 and 6.1.1.4'
H H 0.0000 0.0000 'International Tables Vol C Tables 4.2.6.8 and 6.1.1.4'
N N 0.0061 0.0033 'International Tables Vol C Tables 4.2.6.8 and 6.1.1.4'
S S 0.1246 0.1234 'International Tables Vol C Tables 4.2.6.8 and 6.1.1.4'
P P 0.1023 0.0942 'International Tables Vol C Tables 4.2.6.8 and 6.1.1.4'

loop_
_geom_angle_atom_site_label_1
_geom_angle_atom_site_label_2
_geom_angle_atom_site_label_3
_geom_angle
C4 S1 C1 92.28(13)
C10 S2 C13 92.28(13)
C1 P1 C26 101.99(12)
C1 P1 C32 101.29(12)
C26 P1 C32 104.05(13)
C13 P2 C20 104.75(13)
C13 P2 C14 101.81(12)
C20 P2 C14 100.93(12)
C9 N C5 118.4(2)
C2 C1 S1 109.9(2)
C2 C1 P1 124.0(2)
S1 C1 P1 126.10(15)
C1 C2 C3 113.9(3)
C4 C3 C2 113.1(3)
C3 C4 C5 129.2(2)
C3 C4 S1 110.8(2)
C5 C4 S1 119.97(19)
N C5 C6 122.1(3)
N C5 C4 117.1(2)
C6 C5 C4 120.8(3)
C7 C6 C5 118.8(3)
C8 C7 C6 119.5(3)
C7 C8 C9 119.1(3)
N C9 C8 122.0(3)
N C9 C10 116.3(2)
C8 C9 C10 121.6(3)
C11 C10 C9 129.2(2)
C11 C10 S2 110.7(2)
C9 C10 S2 120.14(19)
C10 C11 C12 113.0(3)
C13 C12 C11 113.8(3)
C12 C13 S2 110.2(2)
C12 C13 P2 124.4(2)
S2 C13 P2 125.31(16)
C15 C14 C19 118.3(3)
C15 C14 P2 117.7(3)
C19 C14 P2 124.0(2)
C14 C15 C16 120.1(4)
C17 C16 C15 120.5(4)
C18 C17 C16 120.0(4)
C17 C18 C19 120.4(4)
C18 C19 C14 120.7(4)
C21 C20 C25 117.6(3)
C21 C20 P2 124.8(3)
C25 C20 P2 117.5(2)
C20 C21 C22 120.1(4)
C23 C22 C21 121.2(4)
C22 C23 C24 119.2(4)
C23 C24 C25 119.9(4)
C24 C25 C20 121.8(3)
C27 C26 C31 117.0(3)
C27 C26 P1 121.1(2)
C31 C26 P1 121.3(2)
C26 C27 C28 121.7(3)
C29 C28 C27 120.4(4)
C30 C29 C28 119.5(4)
C29 C30 C31 120.7(3)
C30 C31 C26 120.7(3)
C37 C32 C33 118.1(3)
C37 C32 P1 116.5(2)
C33 C32 P1 125.4(2)
C32 C33 C34 119.9(4)
C35 C34 C33 120.5(4)
C36 C35 C34 120.4(4)
C35 C36 C37 119.8(4)
C32 C37 C36 121.3(4)

loop_
_geom_bond_atom_site_label_1
_geom_bond_atom_site_label_2
_geom_bond_distance
S1 C4 1.714(3)
S1 C1 1.725(3)
S2 C10 1.717(3)
S2 C13 1.725(3)
P1 C1 1.804(3)
P1 C26 1.823(3)
P1 C32 1.827(3)
P2 C13 1.810(3)
P2 C20 1.824(3)
P2 C14 1.834(3)
N C9 1.338(3)
N C5 1.342(3)
C1 C2 1.362(4)
C2 C3 1.394(4)
C3 C4 1.359(4)
C4 C5 1.468(4)
C5 C6 1.389(4)
C6 C7 1.369(5)
C7 C8 1.367(5)
C8 C9 1.388(4)
C9 C10 1.463(4)
C10 C11 1.364(4)
C11 C12 1.400(4)
C12 C13 1.358(4)
C14 C15 1.375(4)
C14 C19 1.382(4)
C15 C16 1.385(6)
C16 C17 1.358(6)
C17 C18 1.351(6)
C18 C19 1.373(5)
C20 C21 1.372(4)
C20 C25 1.379(4)
C21 C22 1.382(5)
C22 C23 1.354(6)
C23 C24 1.362(5)
C24 C25 1.367(5)
C26 C27 1.377(4)
C26 C31 1.395(4)
C27 C28 1.378(4)
C28 C29 1.360(5)
C29 C30 1.359(5)
C30 C31 1.384(5)
C32 C37 1.380(4)
C32 C33 1.385(4)
C33 C34 1.386(5)
C34 C35 1.363(6)
C35 C36 1.351(6)
C36 C37 1.380(5)
